data_4072379
loop_
_publ_author_name
'Normand, Adrien T.'
'Stasch, Andreas'
'Ooi, Li-Ling'
'Cavell, Kingsley J.'

_publ_section_title
;
 Design of Cationic Mixed Phosphine/N-Heterocyclic Carbene Palladium(II)
 \p-Allyl Complexes as Monoligated Phosphine Pd(0) Precatalysts:
 Synthesis, Structural Studies, Catalysis, and Reactivity
;
_journal_issue 24
_journal_name_full Organometallics
_journal_page_first 6507
_journal_paper_doi 10.1021/om8008052
_journal_volume 27
_journal_year 2008
_chemical_formula_sum 'C28 H32 B F4 N2 P Pd'
_chemical_formula_weight 620.74
_chemical_name_common kjc0723
_chemical_name_systematic
;
 ?
;
_space_group_IT_number 14
_symmetry_cell_setting monoclinic
_symmetry_space_group_name_Hall '-P 2yn'
_symmetry_space_group_name_H-M 'P 1 21/n 1'
_atom_sites_solution_hydrogens geom
_atom_sites_solution_primary direct
_atom_sites_solution_secondary difmap
_audit_creation_method SHELXL-97
_cell_angle_alpha 90.00
_cell_angle_beta 105.072(2)
_cell_angle_gamma 90.00
_cell_formula_units_Z 4
_cell_length_a 16.8040(3)
_cell_length_b 8.8970(2)
_cell_length_c 18.9020(4)
_cell_measurement_reflns_used 18588
_cell_measurement_temperature 150(2)
_cell_measurement_theta_max 27.485
_cell_measurement_theta_min 2.91
_cell_volume 2728.73(10)
_computing_cell_refinement 'HKL Scalepack (Otwinowski & Minor 1997)'
_computing_data_collection 'Collect (Nonius BV, 1997-2000)'
_computing_data_reduction 'HKL Denzo and Scalepack (Otwinowski & Minor 1997'
_computing_molecular_graphics 'Ortep-99 for Windows (Farrugia, 1995)'
_computing_publication_material 'WinGX publication routines (Farrugia, 1995)'
_computing_structure_refinement 'SHELXL-97 (Sheldrick, 1997)'
_computing_structure_solution ' Dirdiff-99 (Beurskens, 1999)'
_diffrn_ambient_temperature 150(2)
_diffrn_detector_area_resol_mean 9
_diffrn_measured_fraction_theta_full 0.991
_diffrn_measured_fraction_theta_max 0.991
_diffrn_measurement_device_type KappaCCD
_diffrn_measurement_method CCD
_diffrn_radiation_monochromator graphite
_diffrn_radiation_source 'fine-focus sealed tube'
_diffrn_radiation_type MoK\a
_diffrn_radiation_wavelength 0.71073
_diffrn_reflns_av_R_equivalents 0.1041
_diffrn_reflns_av_sigmaI/netI 0.0734
_diffrn_reflns_limit_h_max 21
_diffrn_reflns_limit_h_min -21
_diffrn_reflns_limit_k_max 11
_diffrn_reflns_limit_k_min -11
_diffrn_reflns_limit_l_max 24
_diffrn_reflns_limit_l_min -24
_diffrn_reflns_number 25022
_diffrn_reflns_theta_full 27.53
_diffrn_reflns_theta_max 27.53
_diffrn_reflns_theta_min 2.97
_exptl_absorpt_coefficient_mu 0.786
_exptl_absorpt_correction_T_max 0.8586
_exptl_absorpt_correction_T_min 0.7439
_exptl_absorpt_correction_type multi-scan
_exptl_absorpt_process_details 'Sortav (Blessing, 1995)'
_exptl_crystal_colour colourless
_exptl_crystal_density_diffrn 1.511
_exptl_crystal_density_method 'not measured'
_exptl_crystal_description 'irregular block'
_exptl_crystal_F_000 1264
_exptl_crystal_size_max 0.40
_exptl_crystal_size_mid 0.25
_exptl_crystal_size_min 0.20
_refine_diff_density_max 1.065
_refine_diff_density_min -0.873
_refine_diff_density_rms 0.116
_refine_ls_extinction_method none
_refine_ls_goodness_of_fit_ref 1.035
_refine_ls_hydrogen_treatment constr
_refine_ls_matrix_type full
_refine_ls_number_parameters 347
_refine_ls_number_reflns 6237
_refine_ls_number_restraints 12
_refine_ls_restrained_S_all 1.050
_refine_ls_R_factor_all 0.0701
_refine_ls_R_factor_gt 0.0458
_refine_ls_shift/su_max 0.001
_refine_ls_shift/su_mean 0.000
_refine_ls_structure_factor_coef Fsqd
_refine_ls_weighting_details 'calc w=1/[\s^2^(Fo^2^)+(0.0429P)^2^+3.1184P] where P=(Fo^2^+2Fc^2^)/3'
_refine_ls_weighting_scheme calc
_refine_ls_wR_factor_gt 0.1061
_refine_ls_wR_factor_ref 0.1175
_reflns_number_gt 4632
_reflns_number_total 6237
_reflns_threshold_expression >2sigma(I)
_cod_data_source_file om8008052_si_007.cif
_cod_data_source_block kjc0723
_cod_original_sg_symbol_H-M 'P 21/n'
_cod_database_code 4072379

loop_
_symmetry_equiv_pos_as_xyz
'x, y, z'
'-x+1/2, y+1/2, -z+1/2'
'-x, -y, -z'
'x-1/2, -y-1/2, z-1/2'

loop_
_atom_site_label
_atom_site_type_symbol
_atom_site_fract_x
_atom_site_fract_y
_atom_site_fract_z
_atom_site_U_iso_or_equiv
_atom_site_adp_type
_atom_site_occupancy
_atom_site_symmetry_multiplicity
_atom_site_calc_flag
_atom_site_refinement_flags
_atom_site_disorder_assembly
_atom_site_disorder_group
C1A C 0.9762(4) 0.4238(7) 0.9030(3) 0.0660(15) Uani 0.50 1 d PU A 1
H1A H 1.0269 0.4643 0.9368 0.079 Uiso 0.50 1 calc PR A 1
H1B H 0.9365 0.5032 0.8801 0.079 Uiso 0.50 1 calc PR A 1
C2A C 0.9474(9) 0.3142(17) 0.9236(7) 0.035(3) Uani 0.40 1 d P A 1
H2A H 0.9015 0.3399 0.9418 0.043 Uiso 0.40 1 calc PR A 1
C3A C 0.9616(3) 0.1620(5) 0.9285(2) 0.0474(12) Uani 0.50 1 d P A 1
H3A H 0.9124 0.0967 0.9202 0.057 Uiso 0.50 1 calc PR A 1
H3B H 1.0079 0.1276 0.9692 0.057 Uiso 0.50 1 calc PR A 1
C1B C 0.9762(4) 0.4238(7) 0.9030(3) 0.0660(15) Uani 0.50 1 d PU A 2
H1C H 1.0204 0.5003 0.9159 0.079 Uiso 0.50 1 calc PR A 2
H1D H 0.9200 0.4665 0.8935 0.079 Uiso 0.50 1 calc PR A 2
C2B C 0.9895(6) 0.2966(12) 0.9401(5) 0.040(2) Uani 0.60 1 d P A 2
H2B H 1.0289 0.3070 0.9860 0.049 Uiso 0.60 1 calc PR A 2
C3B C 0.9616(3) 0.1620(5) 0.9285(2) 0.0474(12) Uani 0.50 1 d P A 2
H3C H 0.9022 0.1480 0.9246 0.057 Uiso 0.50 1 calc PR A 2
H3D H 0.9968 0.0811 0.9562 0.057 Uiso 0.50 1 calc PR A 2
C4 C 1.0775(2) -0.1115(4) 0.84297(17) 0.0220(7) Uani 1 1 d . . .
C5 C 1.0816(2) -0.2650(4) 0.8312(2) 0.0315(9) Uani 1 1 d . . .
H5 H 1.0442 -0.3104 0.7903 0.038 Uiso 1 1 calc R . .
C6 C 1.1402(2) -0.3524(5) 0.8792(2) 0.0356(9) Uani 1 1 d . . .
H6 H 1.1431 -0.4573 0.8707 0.043 Uiso 1 1 calc R . .
C7 C 1.1941(2) -0.2873(4) 0.9391(2) 0.0316(9) Uani 1 1 d . . .
H7 H 1.2335 -0.3477 0.9722 0.038 Uiso 1 1 calc R . .
C8 C 1.1908(2) -0.1359(4) 0.95088(19) 0.0299(8) Uani 1 1 d . . .
H8 H 1.2282 -0.0915 0.9920 0.036 Uiso 1 1 calc R . .
C9 C 1.1332(2) -0.0468(4) 0.90316(19) 0.0269(8) Uani 1 1 d . . .
H9 H 1.1318 0.0584 0.9114 0.032 Uiso 1 1 calc R . .
C10 C 0.9062(2) -0.0981(4) 0.76024(18) 0.0233(7) Uani 1 1 d . . .
C11 C 0.8530(2) -0.0973(4) 0.69032(19) 0.0274(8) Uani 1 1 d . . .
H11 H 0.8680 -0.0447 0.6519 0.033 Uiso 1 1 calc R . .
C12 C 0.7780(2) -0.1730(5) 0.6761(2) 0.0334(9) Uani 1 1 d . . .
H12 H 0.7421 -0.1723 0.6281 0.040 Uiso 1 1 calc R . .
C13 C 0.7556(2) -0.2494(4) 0.7319(2) 0.0351(9) Uani 1 1 d . . .
H13 H 0.7045 -0.3015 0.7221 0.042 Uiso 1 1 calc R . .
C14 C 0.8077(2) -0.2495(4) 0.8018(2) 0.0328(9) Uani 1 1 d . . .
H14 H 0.7925 -0.3023 0.8400 0.039 Uiso 1 1 calc R . .
C15 C 0.8817(2) -0.1731(4) 0.8164(2) 0.0294(8) Uani 1 1 d . . .
H15 H 0.9164 -0.1713 0.8649 0.035 Uiso 1 1 calc R . .
C16 C 1.0341(2) 0.0144(4) 0.69583(18) 0.0238(7) Uani 1 1 d . . .
C17 C 0.9920(2) 0.1118(4) 0.64058(18) 0.0269(8) Uani 1 1 d . . .
H17 H 0.9453 0.1654 0.6465 0.032 Uiso 1 1 calc R . .
C18 C 1.0177(2) 0.1307(5) 0.5776(2) 0.0351(9) Uani 1 1 d . . .
H18 H 0.9882 0.1963 0.5403 0.042 Uiso 1 1 calc R . .
C19 C 1.0859(2) 0.0551(5) 0.5684(2) 0.0429(11) Uani 1 1 d . . .
H19 H 1.1046 0.0709 0.5257 0.051 Uiso 1 1 calc R . .
C20 C 1.1268(2) -0.0439(6) 0.6219(2) 0.0429(11) Uani 1 1 d . . .
H20 H 1.1728 -0.0985 0.6150 0.051 Uiso 1 1 calc R . .
C21 C 1.1017(2) -0.0646(5) 0.6852(2) 0.0342(9) Uani 1 1 d . . .
H21 H 1.1305 -0.1328 0.7216 0.041 Uiso 1 1 calc R . .
C22 C 1.0207(2) 0.3689(4) 0.74925(18) 0.0231(7) Uani 1 1 d . A .
C23 C 1.0857(2) 0.4721(4) 0.66975(19) 0.0298(8) Uani 1 1 d . . .
C24 C 1.0063(2) 0.5169(4) 0.64856(19) 0.0280(8) Uani 1 1 d . . .
C25 C 1.1688(2) 0.3033(5) 0.7684(2) 0.0363(9) Uani 1 1 d . . .
H25A H 1.1604 0.2506 0.8114 0.054 Uiso 1 1 calc R . .
H25B H 1.2138 0.3759 0.7839 0.054 Uiso 1 1 calc R . .
H25C H 1.1828 0.2303 0.7347 0.054 Uiso 1 1 calc R . .
C26 C 1.1566(3) 0.5025(5) 0.6378(2) 0.0473(12) Uani 1 1 d . . .
H26A H 1.1388 0.5701 0.5957 0.071 Uiso 1 1 calc R . .
H26B H 1.1760 0.4077 0.6218 0.071 Uiso 1 1 calc R . .
H26C H 1.2014 0.5496 0.6749 0.071 Uiso 1 1 calc R . .
C27 C 0.9615(3) 0.6116(5) 0.5860(2) 0.0446(11) Uani 1 1 d . . .
H27A H 1.0001 0.6474 0.5588 0.067 Uiso 1 1 calc R . .
H27B H 0.9368 0.6979 0.6046 0.067 Uiso 1 1 calc R . .
H27C H 0.9180 0.5520 0.5535 0.067 Uiso 1 1 calc R . .
C28 C 0.8799(2) 0.4672(5) 0.6938(2) 0.0383(10) Uani 1 1 d . . .
H28A H 0.8481 0.4060 0.6531 0.057 Uiso 1 1 calc R . .
H28B H 0.8633 0.5728 0.6855 0.057 Uiso 1 1 calc R . .
H28C H 0.8692 0.4325 0.7397 0.057 Uiso 1 1 calc R . .
N1 N 1.09316(17) 0.3824(3) 0.73134(15) 0.0270(7) Uani 1 1 d . . .
N2 N 0.96752(17) 0.4530(3) 0.69842(15) 0.0234(6) Uani 1 1 d . . .
P1 P 1.00274(5) 0.00957(10) 0.78143(5) 0.0209(2) Uani 1 1 d . A .
Pd1 Pd 0.993571(15) 0.24362(3) 0.831368(13) 0.02157(10) Uani 1 1 d . . .
B1 B 0.7530(3) 0.2244(5) 0.5126(2) 0.0333(10) Uani 1 1 d . . .
F1 F 0.77265(19) 0.0948(3) 0.55113(15) 0.0673(8) Uani 1 1 d . . .
F2 F 0.6965(2) 0.3067(4) 0.53645(15) 0.0770(10) Uani 1 1 d . . .
F3 F 0.8235(2) 0.3094(4) 0.51989(18) 0.0814(10) Uani 1 1 d . . .
F4 F 0.72078(16) 0.1935(3) 0.43869(12) 0.0515(7) Uani 1 1 d . . .

loop_
_atom_site_aniso_label
_atom_site_aniso_U_11
_atom_site_aniso_U_22
_atom_site_aniso_U_33
_atom_site_aniso_U_23
_atom_site_aniso_U_13
_atom_site_aniso_U_12
C1A 0.104(3) 0.055(3) 0.050(2) -0.010(2) 0.040(2) 0.006(2)
C2A 0.064(9) 0.035(7) 0.019(6) 0.005(5) 0.031(7) 0.020(7)
C3A 0.082(3) 0.037(3) 0.038(2) 0.005(2) 0.043(2) 0.007(2)
C1B 0.104(3) 0.055(3) 0.050(2) -0.010(2) 0.040(2) 0.006(2)
C2B 0.068(7) 0.036(5) 0.021(4) -0.003(4) 0.018(4) 0.013(5)
C3B 0.082(3) 0.037(3) 0.038(2) 0.005(2) 0.043(2) 0.007(2)
C4 0.0275(18) 0.0182(18) 0.0210(17) 0.0049(14) 0.0073(14) 0.0018(14)
C5 0.033(2) 0.024(2) 0.031(2) -0.0049(16) -0.0029(15) 0.0031(16)
C6 0.040(2) 0.022(2) 0.044(2) -0.0004(18) 0.0090(18) 0.0060(17)
C7 0.0291(19) 0.031(2) 0.034(2) 0.0063(17) 0.0053(16) 0.0064(16)
C8 0.0303(19) 0.033(2) 0.0248(18) 0.0001(16) 0.0033(15) -0.0017(17)
C9 0.0300(19) 0.023(2) 0.0281(18) 0.0021(15) 0.0073(15) -0.0023(15)
C10 0.0233(17) 0.0180(18) 0.0301(18) -0.0012(14) 0.0094(14) 0.0033(14)
C11 0.0244(18) 0.026(2) 0.0316(19) 0.0051(16) 0.0074(15) 0.0029(15)
C12 0.0254(19) 0.037(2) 0.035(2) 0.0011(18) 0.0025(15) 0.0000(17)
C13 0.0226(18) 0.035(2) 0.051(3) -0.0062(19) 0.0150(17) -0.0015(17)
C14 0.037(2) 0.029(2) 0.039(2) -0.0012(17) 0.0218(17) -0.0017(18)
C15 0.035(2) 0.026(2) 0.0295(19) -0.0024(16) 0.0125(16) -0.0010(16)
C16 0.0270(17) 0.024(2) 0.0206(17) -0.0065(15) 0.0068(14) -0.0073(15)
C17 0.037(2) 0.0201(19) 0.0242(18) -0.0043(15) 0.0085(15) -0.0071(16)
C18 0.045(2) 0.034(2) 0.0254(19) -0.0003(17) 0.0083(17) -0.0163(19)
C19 0.039(2) 0.066(3) 0.026(2) -0.008(2) 0.0121(17) -0.021(2)
C20 0.028(2) 0.068(3) 0.035(2) -0.015(2) 0.0130(17) -0.004(2)
C21 0.0275(19) 0.046(3) 0.0282(19) -0.0062(18) 0.0057(15) 0.0018(18)
C22 0.0330(19) 0.0158(17) 0.0232(17) -0.0018(14) 0.0118(14) -0.0040(15)
C23 0.041(2) 0.026(2) 0.0255(18) -0.0058(16) 0.0146(16) -0.0109(17)
C24 0.044(2) 0.0160(18) 0.0267(18) 0.0010(15) 0.0147(16) -0.0071(16)
C25 0.0256(19) 0.046(3) 0.037(2) -0.0039(19) 0.0065(16) -0.0020(18)
C26 0.050(3) 0.051(3) 0.049(3) -0.002(2) 0.028(2) -0.021(2)
C27 0.064(3) 0.036(3) 0.036(2) 0.0124(19) 0.016(2) -0.001(2)
C28 0.037(2) 0.036(2) 0.046(2) 0.0101(19) 0.0173(18) 0.0109(18)
N1 0.0268(15) 0.0281(18) 0.0266(15) -0.0027(13) 0.0081(12) -0.0058(13)
N2 0.0311(16) 0.0169(16) 0.0245(15) 0.0022(12) 0.0110(12) -0.0021(12)
P1 0.0253(4) 0.0173(5) 0.0205(4) 0.0001(4) 0.0066(3) 0.0007(4)
Pd1 0.02849(15) 0.01702(16) 0.02143(16) 0.00042(11) 0.01051(11) 0.00022(11)
B1 0.040(2) 0.033(3) 0.025(2) 0.0052(19) 0.0038(18) 0.006(2)
F1 0.084(2) 0.0436(17) 0.0611(17) 0.0221(14) -0.0043(15) 0.0105(15)
F2 0.104(3) 0.092(2) 0.0437(16) 0.0176(16) 0.0364(16) 0.053(2)
F3 0.072(2) 0.073(2) 0.086(2) 0.0042(19) -0.0016(18) -0.0255(18)
F4 0.0615(17) 0.0573(17) 0.0292(12) -0.0070(12) 0.0004(11) 0.0140(14)

loop_
_atom_type_symbol
_atom_type_description
_atom_type_scat_dispersion_real
_atom_type_scat_dispersion_imag
_atom_type_scat_source
C C 0.0033 0.0016 'International Tables Vol C Tables 4.2.6.8 and 6.1.1.4'
H H 0.0000 0.0000 'International Tables Vol C Tables 4.2.6.8 and 6.1.1.4'
N N 0.0061 0.0033 'International Tables Vol C Tables 4.2.6.8 and 6.1.1.4'
P P 0.1023 0.0942 'International Tables Vol C Tables 4.2.6.8 and 6.1.1.4'
Pd Pd -0.9988 1.0072 'International Tables Vol C Tables 4.2.6.8 and 6.1.1.4'
B B 0.0013 0.0007 'International Tables Vol C Tables 4.2.6.8 and 6.1.1.4'
F F 0.0171 0.0103 'International Tables Vol C Tables 4.2.6.8 and 6.1.1.4'

loop_
_geom_angle_atom_site_label_1
_geom_angle_atom_site_label_2
_geom_angle_atom_site_label_3
_geom_angle
C2A C1A Pd1 74.4(6)
C2A C1A H1A 116.1
Pd1 C1A H1A 116.1
C2A C1A H1B 116.1
Pd1 C1A H1B 116.1
H1A C1A H1B 113.0
C1A C2A C3A 138.3(11)
C1A C2A Pd1 73.5(6)
C3A C2A Pd1 71.2(5)
C1A C2A H2A 110.9
C3A C2A H2A 110.9
Pd1 C2A H2A 148.3
C2A C3A Pd1 71.9(5)
C2A C3A H3A 116.4
Pd1 C3A H3A 116.4
C2A C3A H3B 116.4
Pd1 C3A H3B 116.4
H3A C3A H3B 113.4
Pd1 C2B H2B 135.7
C5 C4 C9 119.0(3)
C5 C4 P1 122.2(3)
C9 C4 P1 118.7(3)
C4 C5 C6 120.2(3)
C4 C5 H5 119.9
C6 C5 H5 119.9
C7 C6 C5 120.2(4)
C7 C6 H6 119.9
C5 C6 H6 119.9
C8 C7 C6 120.0(4)
C8 C7 H7 120.0
C6 C7 H7 120.0
C7 C8 C9 120.5(3)
C7 C8 H8 119.7
C9 C8 H8 119.7
C8 C9 C4 120.1(3)
C8 C9 H9 120.0
C4 C9 H9 120.0
C11 C10 C15 118.7(3)
C11 C10 P1 121.2(3)
C15 C10 P1 120.0(3)
C10 C11 C12 120.4(3)
C10 C11 H11 119.8
C12 C11 H11 119.8
C13 C12 C11 120.1(3)
C13 C12 H12 119.9
C11 C12 H12 119.9
C14 C13 C12 119.8(3)
C14 C13 H13 120.1
C12 C13 H13 120.1
C15 C14 C13 120.3(4)
C15 C14 H14 119.9
C13 C14 H14 119.9
C14 C15 C10 120.6(3)
C14 C15 H15 119.7
C10 C15 H15 119.7
C21 C16 C17 118.5(3)
C21 C16 P1 123.3(3)
C17 C16 P1 118.0(3)
C18 C17 C16 120.6(4)
C18 C17 H17 119.7
C16 C17 H17 119.7
C19 C18 C17 120.4(4)
C19 C18 H18 119.8
C17 C18 H18 119.8
C18 C19 C20 119.4(4)
C18 C19 H19 120.3
C20 C19 H19 120.3
C21 C20 C19 120.8(4)
C21 C20 H20 119.6
C19 C20 H20 119.6
C20 C21 C16 120.1(4)
C20 C21 H21 119.9
C16 C21 H21 119.9
N1 C22 N2 104.2(3)
N1 C22 Pd1 128.9(3)
N2 C22 Pd1 126.9(2)
C24 C23 N1 106.6(3)
C24 C23 C26 131.1(4)
N1 C23 C26 122.3(4)
C23 C24 N2 106.1(3)
C23 C24 C27 131.3(3)
N2 C24 C27 122.6(3)
N1 C25 H25A 109.5
N1 C25 H25B 109.5
H25A C25 H25B 109.5
N1 C25 H25C 109.5
H25A C25 H25C 109.5
H25B C25 H25C 109.5
C23 C26 H26A 109.5
C23 C26 H26B 109.5
H26A C26 H26B 109.5
C23 C26 H26C 109.5
H26A C26 H26C 109.5
H26B C26 H26C 109.5
C24 C27 H27A 109.5
C24 C27 H27B 109.5
H27A C27 H27B 109.5
C24 C27 H27C 109.5
H27A C27 H27C 109.5
H27B C27 H27C 109.5
N2 C28 H28A 109.5
N2 C28 H28B 109.5
H28A C28 H28B 109.5
N2 C28 H28C 109.5
H28A C28 H28C 109.5
H28B C28 H28C 109.5
C22 N1 C23 111.7(3)
C22 N1 C25 124.4(3)
C23 N1 C25 123.8(3)
C22 N2 C24 111.4(3)
C22 N2 C28 124.1(3)
C24 N2 C28 124.4(3)
C4 P1 C16 105.59(16)
C4 P1 C10 104.71(16)
C16 P1 C10 105.14(15)
C4 P1 Pd1 112.32(11)
C16 P1 Pd1 113.97(12)
C10 P1 Pd1 114.24(11)
C22 Pd1 C2B 132.7(3)
C22 Pd1 C1A 99.38(18)
C2B Pd1 C1A 35.8(3)
C22 Pd1 C3A 166.74(15)
C2B Pd1 C3A 34.8(3)
C1A Pd1 C3A 67.37(18)
C22 Pd1 C2A 130.0(4)
C2B Pd1 C2A 19.0(3)
C1A Pd1 C2A 32.0(4)
C3A Pd1 C2A 36.9(4)
C22 Pd1 P1 97.41(10)
C2B Pd1 P1 128.1(3)
C1A Pd1 P1 163.20(16)
C3A Pd1 P1 95.84(12)
C2A Pd1 P1 131.6(4)
F1 B1 F2 111.8(4)
F1 B1 F3 109.2(4)
F2 B1 F3 109.0(4)
F1 B1 F4 110.4(4)
F2 B1 F4 108.4(4)
F3 B1 F4 108.0(4)

loop_
_geom_bond_atom_site_label_1
_geom_bond_atom_site_label_2
_geom_bond_distance
C1A C2A 1.198(16)
C1A Pd1 2.167(5)
C1A H1A 0.9900
C1A H1B 0.9900
C2A C3A 1.374(15)
C2A Pd1 2.177(12)
C2A H2A 0.9500
C3A Pd1 2.167(4)
C3A H3A 0.9900
C3A H3B 0.9900
C2B Pd1 2.126(9)
C2B H2B 0.9500
C4 C5 1.388(5)
C4 C9 1.396(5)
C4 P1 1.825(3)
C5 C6 1.390(5)
C5 H5 0.9500
C6 C7 1.380(5)
C6 H6 0.9500
C7 C8 1.369(5)
C7 H7 0.9500
C8 C9 1.387(5)
C8 H8 0.9500
C9 H9 0.9500
C10 C11 1.389(5)
C10 C15 1.402(5)
C10 P1 1.837(3)
C11 C12 1.393(5)
C11 H11 0.9500
C12 C13 1.386(6)
C12 H12 0.9500
C13 C14 1.383(6)
C13 H13 0.9500
C14 C15 1.381(5)
C14 H14 0.9500
C15 H15 0.9500
C16 C21 1.393(5)
C16 C17 1.400(5)
C16 P1 1.828(3)
C17 C18 1.378(5)
C17 H17 0.9500
C18 C19 1.378(6)
C18 H18 0.9500
C19 C20 1.382(6)
C19 H19 0.9500
C20 C21 1.381(5)
C20 H20 0.9500
C21 H21 0.9500
C22 N1 1.351(4)
C22 N2 1.354(4)
C22 Pd1 2.056(3)
C23 C24 1.350(5)
C23 N1 1.390(5)
C23 C26 1.494(5)
C24 N2 1.398(4)
C24 C27 1.487(5)
C25 N1 1.462(5)
C25 H25A 0.9800
C25 H25B 0.9800
C25 H25C 0.9800
C26 H26A 0.9800
C26 H26B 0.9800
C26 H26C 0.9800
C27 H27A 0.9800
C27 H27B 0.9800
C27 H27C 0.9800
C28 N2 1.458(4)
C28 H28A 0.9800
C28 H28B 0.9800
C28 H28C 0.9800
P1 Pd1 2.3079(9)
B1 F1 1.359(5)
B1 F2 1.366(5)
B1 F3 1.382(6)
B1 F4 1.388(5)

loop_
_geom_torsion_atom_site_label_1
_geom_torsion_atom_site_label_2
_geom_torsion_atom_site_label_3
_geom_torsion_atom_site_label_4
_geom_torsion
Pd1 C1A C2A C3A 33.2(16)
C1A C2A C3A Pd1 -33.7(16)
C9 C4 C5 C6 0.4(5)
P1 C4 C5 C6 179.3(3)
C4 C5 C6 C7 0.6(6)
C5 C6 C7 C8 -1.0(6)
C6 C7 C8 C9 0.4(5)
C7 C8 C9 C4 0.7(5)
C5 C4 C9 C8 -1.0(5)
P1 C4 C9 C8 -180.0(3)
C15 C10 C11 C12 -1.7(5)
P1 C10 C11 C12 -176.5(3)
C10 C11 C12 C13 0.3(6)
C11 C12 C13 C14 0.4(6)
C12 C13 C14 C15 0.4(6)
C13 C14 C15 C10 -1.8(6)
C11 C10 C15 C14 2.5(5)
P1 C10 C15 C14 177.4(3)
C21 C16 C17 C18 -1.0(5)
P1 C16 C17 C18 174.0(3)
C16 C17 C18 C19 -0.7(6)
C17 C18 C19 C20 2.2(6)
C18 C19 C20 C21 -1.9(6)
C19 C20 C21 C16 0.2(6)
C17 C16 C21 C20 1.2(6)
P1 C16 C21 C20 -173.5(3)
N1 C23 C24 N2 0.2(4)
C26 C23 C24 N2 179.2(4)
N1 C23 C24 C27 -178.9(4)
C26 C23 C24 C27 0.2(7)
N2 C22 N1 C23 -0.7(4)
Pd1 C22 N1 C23 176.9(3)
N2 C22 N1 C25 -176.2(3)
Pd1 C22 N1 C25 1.4(5)
C24 C23 N1 C22 0.3(4)
C26 C23 N1 C22 -178.8(3)
C24 C23 N1 C25 175.8(3)
C26 C23 N1 C25 -3.3(6)
N1 C22 N2 C24 0.8(4)
Pd1 C22 N2 C24 -176.9(2)
N1 C22 N2 C28 177.3(3)
Pd1 C22 N2 C28 -0.4(5)
C23 C24 N2 C22 -0.6(4)
C27 C24 N2 C22 178.6(3)
C23 C24 N2 C28 -177.1(3)
C27 C24 N2 C28 2.0(6)
C5 C4 P1 C16 -68.4(3)
C9 C4 P1 C16 110.5(3)
C5 C4 P1 C10 42.3(3)
C9 C4 P1 C10 -138.8(3)
C5 C4 P1 Pd1 166.8(3)
C9 C4 P1 Pd1 -14.3(3)
C21 C16 P1 C4 0.9(4)
C17 C16 P1 C4 -173.8(3)
C21 C16 P1 C10 -109.5(3)
C17 C16 P1 C10 75.8(3)
C21 C16 P1 Pd1 124.7(3)
C17 C16 P1 Pd1 -50.0(3)
C11 C10 P1 C4 -141.0(3)
C15 C10 P1 C4 44.2(3)
C11 C10 P1 C16 -30.0(3)
C15 C10 P1 C16 155.2(3)
C11 C10 P1 Pd1 95.7(3)
C15 C10 P1 Pd1 -79.1(3)
N1 C22 Pd1 C2B 95.4(5)
N2 C22 Pd1 C2B -87.6(5)
N1 C22 Pd1 C1A 110.2(4)
N2 C22 Pd1 C1A -72.7(3)
N1 C22 Pd1 C3A 112.4(8)
N2 C22 Pd1 C3A -70.5(8)
N1 C22 Pd1 C2A 120.6(6)
N2 C22 Pd1 C2A -62.4(6)
N1 C22 Pd1 P1 -70.0(3)
N2 C22 Pd1 P1 107.0(3)
C2A C1A Pd1 C22 165.0(8)
C2A C1A Pd1 C2B -33.8(7)
C2A C1A Pd1 C3A -14.5(8)
C2A C1A Pd1 P1 -14.3(11)
C2A C3A Pd1 C22 10.4(11)
C2A C3A Pd1 C2B 32.6(6)
C2A C3A Pd1 C1A 12.8(7)
C2A C3A Pd1 P1 -167.2(7)
C1A C2A Pd1 C22 -19.5(10)
C3A C2A Pd1 C22 -176.9(3)
C1A C2A Pd1 C2B 87(2)
C3A C2A Pd1 C2B -70.6(17)
C3A C2A Pd1 C1A -157.4(12)
C1A C2A Pd1 C3A 157.4(12)
C1A C2A Pd1 P1 174.5(4)
C3A C2A Pd1 P1 17.2(9)
C4 P1 Pd1 C22 123.11(15)
C16 P1 Pd1 C22 3.08(16)
C10 P1 Pd1 C22 -117.82(16)
C4 P1 Pd1 C2B -43.3(4)
C16 P1 Pd1 C2B -163.3(4)
C10 P1 Pd1 C2B 75.8(4)
C4 P1 Pd1 C1A -57.6(6)
C16 P1 Pd1 C1A -177.6(6)
C10 P1 Pd1 C1A 61.5(6)
C4 P1 Pd1 C3A -57.46(18)
C16 P1 Pd1 C3A -177.49(19)
C10 P1 Pd1 C3A 61.61(19)
C4 P1 Pd1 C2A -67.7(5)
C16 P1 Pd1 C2A 172.3(5)
C10 P1 Pd1 C2A 51.4(5)
